data_4072097
loop_
_publ_author_name
'Wu, Jianguo'
'Sharp, Paul R.'

_publ_section_title
;
 CO, Isocyanide, Alkene, and Alkyne Insertions into Platinaoxetane
 Pt&#x2212;O Bonds
;
_journal_issue 18
_journal_name_full Organometallics
_journal_page_first 4810
_journal_paper_doi 10.1021/om8005849
_journal_volume 27
_journal_year 2008
_chemical_formula_sum 'C16 H22 O2 Pt'
_chemical_formula_weight 441.43
_chemical_name_systematic
; 
 ? 
;
_space_group_IT_number 15
_symmetry_space_group_name_Hall '-C 2yc'
_symmetry_space_group_name_H-M 'C 1 2/c 1'
_atom_sites_solution_hydrogens geom
_atom_sites_solution_primary direct
_atom_sites_solution_secondary difmap
_audit_creation_method SHELXL-97
_cell_angle_alpha 90.00
_cell_angle_beta 122.2070(10)
_cell_angle_gamma 90.00
_cell_formula_units_Z 8
_cell_length_a 20.776(2)
_cell_length_b 13.8500(14)
_cell_length_c 11.4466(12)
_cell_measurement_temperature 173(2)
_cell_volume 2786.9(5)
_computing_structure_refinement 'SHELXL-97 (Sheldrick, 1997)'
_computing_structure_solution 'SHELXS-97 (Sheldrick, 1990)'
_diffrn_ambient_temperature 173(2)
_diffrn_measured_fraction_theta_full 0.990
_diffrn_measured_fraction_theta_max 0.990
_diffrn_radiation_monochromator graphite
_diffrn_radiation_source 'fine-focus sealed tube'
_diffrn_radiation_type MoK\a
_diffrn_radiation_wavelength 0.71073
_diffrn_reflns_av_R_equivalents 0.0263
_diffrn_reflns_av_sigmaI/netI 0.0279
_diffrn_reflns_limit_h_max 26
_diffrn_reflns_limit_h_min -26
_diffrn_reflns_limit_k_max 17
_diffrn_reflns_limit_k_min -17
_diffrn_reflns_limit_l_max 14
_diffrn_reflns_limit_l_min -13
_diffrn_reflns_number 9495
_diffrn_reflns_theta_full 27.17
_diffrn_reflns_theta_max 27.17
_diffrn_reflns_theta_min 1.87
_exptl_absorpt_coefficient_mu 10.065
_exptl_absorpt_correction_T_max 0.3136
_exptl_absorpt_correction_T_min 0.1266
_exptl_crystal_density_diffrn 2.104
_exptl_crystal_density_method 'not measured'
_exptl_crystal_F_000 1696
_exptl_crystal_size_max 0.35
_exptl_crystal_size_mid 0.20
_exptl_crystal_size_min 0.15
_refine_diff_density_max 3.990
_refine_diff_density_min -2.303
_refine_diff_density_rms 0.188
_refine_ls_extinction_method none
_refine_ls_goodness_of_fit_ref 1.092
_refine_ls_hydrogen_treatment mixed
_refine_ls_matrix_type full
_refine_ls_number_parameters 172
_refine_ls_number_reflns 3073
_refine_ls_number_restraints 0
_refine_ls_restrained_S_all 1.092
_refine_ls_R_factor_all 0.0452
_refine_ls_R_factor_gt 0.0375
_refine_ls_shift/su_max 0.006
_refine_ls_shift/su_mean 0.000
_refine_ls_structure_factor_coef Fsqd
_refine_ls_weighting_details 'calc w=1/[\s^2^(Fo^2^)+(0.0244P)^2^+71.2311P] where P=(Fo^2^+2Fc^2^)/3'
_refine_ls_weighting_scheme calc
_refine_ls_wR_factor_gt 0.0800
_refine_ls_wR_factor_ref 0.0827
_reflns_number_gt 2687
_reflns_number_total 3073
_reflns_threshold_expression >2sigma(I)
_cod_data_source_file om8005849_si_002.cif
_cod_data_source_block c:\xtals\sharp\ptco\ptco
_cod_database_code 4072097

loop_
_symmetry_equiv_pos_as_xyz
'x, y, z'
'-x, y, -z+1/2'
'x+1/2, y+1/2, z'
'-x+1/2, y+1/2, -z+1/2'
'-x, -y, -z'
'x, -y, z-1/2'
'-x+1/2, -y+1/2, -z'
'x+1/2, -y+1/2, z-1/2'

loop_
_atom_site_label
_atom_site_type_symbol
_atom_site_fract_x
_atom_site_fract_y
_atom_site_fract_z
_atom_site_U_iso_or_equiv
_atom_site_adp_type
_atom_site_occupancy
_atom_site_symmetry_multiplicity
_atom_site_calc_flag
_atom_site_refinement_flags
Pt1 Pt 0.201891(14) 0.166654(19) 0.17570(3) 0.02037(9) Uani 1 1 d .
O1 O 0.3010(3) 0.3176(4) 0.3592(6) 0.0348(13) Uani 1 1 d .
O2 O 0.3423(3) 0.2553(4) 0.2350(6) 0.0303(12) Uani 1 1 d .
C1 C 0.2907(4) 0.2570(5) 0.2740(8) 0.0266(16) Uani 1 1 d .
C2 C 0.3321(4) 0.1814(5) 0.1367(8) 0.0278(16) Uani 1 1 d .
H2 H 0.3268 0.2118 0.0528 0.033 Uiso 1 1 calc R
C3 C 0.3994(4) 0.1126(5) 0.2030(8) 0.0238(15) Uani 1 1 d .
H3 H 0.4497 0.1449 0.2634 0.029 Uiso 1 1 calc R
C4 C 0.3948(5) 0.0501(6) 0.0894(9) 0.0335(18) Uani 1 1 d .
H4A H 0.4427 0.0139 0.1233 0.040 Uiso 1 1 calc R
H4B H 0.3839 0.0895 0.0088 0.040 Uiso 1 1 calc R
C5 C 0.3275(5) -0.0197(5) 0.0521(9) 0.0295(17) Uani 1 1 d .
H5A H 0.2864 -0.0136 -0.0463 0.035 Uiso 1 1 calc R
H5B H 0.3448 -0.0877 0.0718 0.035 Uiso 1 1 calc R
C6 C 0.3012(4) 0.0159(5) 0.1482(8) 0.0269(16) Uani 1 1 d .
H6 H 0.2702 -0.0318 0.1632 0.032 Uiso 1 1 calc R
C7 C 0.2634(4) 0.1152(5) 0.0949(8) 0.0265(16) Uani 1 1 d .
H7 H 0.2299 0.1132 -0.0081 0.032 Uiso 1 1 calc R
C8 C 0.3773(4) 0.0430(6) 0.2788(9) 0.0296(16) Uani 1 1 d .
H8A H 0.3709 0.0753 0.3492 0.036 Uiso 1 1 calc R
H8B H 0.4125 -0.0124 0.3200 0.036 Uiso 1 1 calc R
C9 C 0.0895(4) 0.1087(5) 0.0012(8) 0.0252(15) Uani 1 1 d .
H9 H 0.0918 0.0816 -0.0774 0.030 Uiso 1 1 calc R
C10 C 0.1127(4) 0.0458(5) 0.1084(8) 0.0251(15) Uani 1 1 d .
H10 H 0.1298 -0.0183 0.0943 0.030 Uiso 1 1 calc R
C11 C 0.0820(5) 0.0426(6) 0.2004(9) 0.0366(19) Uani 1 1 d .
H11A H 0.0840 -0.0250 0.2304 0.044 Uiso 1 1 calc R
H11B H 0.0278 0.0620 0.1458 0.044 Uiso 1 1 calc R
C12 C 0.1232(5) 0.1064(6) 0.3285(8) 0.0317(17) Uani 1 1 d .
H12A H 0.0871 0.1234 0.3567 0.038 Uiso 1 1 calc R
H12B H 0.1649 0.0685 0.4044 0.038 Uiso 1 1 calc R
C13 C 0.1560(4) 0.1980(5) 0.3117(8) 0.0249(15) Uani 1 1 d .
H13 H 0.1935 0.2301 0.4010 0.030 Uiso 1 1 calc R
C14 C 0.1204(4) 0.2600(5) 0.2022(8) 0.0247(15) Uani 1 1 d .
H14 H 0.1369 0.3288 0.2261 0.030 Uiso 1 1 calc R
C15 C 0.0407(4) 0.2477(6) 0.0807(9) 0.0338(18) Uani 1 1 d .
H15A H 0.0186 0.3124 0.0455 0.041 Uiso 1 1 calc R
H15B H 0.0100 0.2159 0.1125 0.041 Uiso 1 1 calc R
C16 C 0.0340(5) 0.1886(6) -0.0387(10) 0.040(2) Uani 1 1 d .
H16A H -0.0179 0.1611 -0.0928 0.048 Uiso 1 1 calc R
H16B H 0.0398 0.2330 -0.1002 0.048 Uiso 1 1 calc R

loop_
_atom_site_aniso_label
_atom_site_aniso_U_11
_atom_site_aniso_U_22
_atom_site_aniso_U_33
_atom_site_aniso_U_23
_atom_site_aniso_U_13
_atom_site_aniso_U_12
Pt1 0.01737(13) 0.01762(13) 0.02498(15) -0.00634(11) 0.01053(11) -0.00255(11)
O1 0.034(3) 0.028(3) 0.045(4) -0.013(3) 0.022(3) -0.008(2)
O2 0.029(3) 0.023(3) 0.041(3) -0.008(2) 0.020(3) -0.006(2)
C1 0.021(3) 0.024(4) 0.032(4) -0.005(3) 0.012(3) -0.003(3)
C2 0.035(4) 0.019(4) 0.032(4) -0.002(3) 0.021(3) -0.003(3)
C3 0.020(3) 0.025(4) 0.027(4) -0.001(3) 0.013(3) -0.001(3)
C4 0.031(4) 0.036(4) 0.043(5) -0.004(4) 0.026(4) -0.001(3)
C5 0.035(4) 0.021(4) 0.041(5) -0.007(3) 0.026(4) -0.004(3)
C6 0.030(4) 0.019(3) 0.038(4) 0.002(3) 0.022(3) -0.001(3)
C7 0.025(4) 0.021(4) 0.030(4) 0.002(3) 0.012(3) -0.003(3)
C8 0.031(4) 0.029(4) 0.033(4) 0.006(3) 0.020(4) 0.005(3)
C9 0.022(3) 0.024(4) 0.022(4) -0.007(3) 0.006(3) -0.006(3)
C10 0.022(3) 0.017(3) 0.029(4) -0.009(3) 0.008(3) -0.006(3)
C11 0.043(5) 0.030(4) 0.041(5) -0.003(4) 0.025(4) -0.015(4)
C12 0.035(4) 0.032(4) 0.028(4) -0.001(3) 0.016(4) -0.006(3)
C13 0.026(3) 0.026(4) 0.025(4) -0.006(3) 0.015(3) -0.004(3)
C14 0.024(3) 0.021(3) 0.032(4) -0.010(3) 0.017(3) 0.003(3)
C15 0.027(4) 0.033(4) 0.040(5) 0.001(4) 0.017(4) 0.009(3)
C16 0.029(4) 0.030(4) 0.043(5) 0.007(4) 0.008(4) 0.003(3)

loop_
_atom_type_symbol
_atom_type_description
_atom_type_scat_dispersion_real
_atom_type_scat_dispersion_imag
_atom_type_scat_source
C C 0.0033 0.0016 'International Tables Vol C Tables 4.2.6.8 and 6.1.1.4'
H H 0.0000 0.0000 'International Tables Vol C Tables 4.2.6.8 and 6.1.1.4'
O O 0.0106 0.0060 'International Tables Vol C Tables 4.2.6.8 and 6.1.1.4'
Pt Pt -1.7033 8.3905 'International Tables Vol C Tables 4.2.6.8 and 6.1.1.4'

loop_
_geom_angle_atom_site_label_1
_geom_angle_atom_site_label_2
_geom_angle_atom_site_label_3
_geom_angle
C1 Pt1 C7 82.1(3)
C1 Pt1 C13 95.3(3)
C7 Pt1 C13 164.8(3)
C1 Pt1 C9 157.7(3)
C7 Pt1 C9 94.4(3)
C13 Pt1 C9 93.5(3)
C1 Pt1 C14 95.6(3)
C7 Pt1 C14 159.9(3)
C13 Pt1 C14 35.1(3)
C9 Pt1 C14 80.1(3)
C1 Pt1 C10 167.5(3)
C7 Pt1 C10 100.3(3)
C13 Pt1 C10 79.1(3)
C9 Pt1 C10 34.8(3)
C14 Pt1 C10 86.3(3)
C1 O2 C2 116.8(6)
O1 C1 O2 116.1(6)
O1 C1 Pt1 126.7(6)
O2 C1 Pt1 117.0(5)
O2 C2 C3 109.9(6)
O2 C2 C7 112.9(6)
C3 C2 C7 103.6(6)
O2 C2 H2 110.1
C3 C2 H2 110.1
C7 C2 H2 110.1
C2 C3 C4 108.0(6)
C2 C3 C8 101.8(6)
C4 C3 C8 103.0(6)
C2 C3 H3 114.3
C4 C3 H3 114.3
C8 C3 H3 114.3
C3 C4 C5 103.0(6)
C3 C4 H4A 111.2
C5 C4 H4A 111.2
C3 C4 H4B 111.2
C5 C4 H4B 111.2
H4A C4 H4B 109.1
C6 C5 C4 102.3(6)
C6 C5 H5A 111.3
C4 C5 H5A 111.3
C6 C5 H5B 111.3
C4 C5 H5B 111.3
H5A C5 H5B 109.2
C8 C6 C7 102.1(6)
C8 C6 C5 101.6(6)
C7 C6 C5 107.6(6)
C8 C6 H6 114.7
C7 C6 H6 114.7
C5 C6 H6 114.7
C6 C7 C2 102.5(6)
C6 C7 Pt1 116.0(5)
C2 C7 Pt1 110.3(5)
C6 C7 H7 109.3
C2 C7 H7 109.3
Pt1 C7 H7 109.3
C3 C8 C6 93.8(6)
C3 C8 H8A 113.0
C6 C8 H8A 113.0
C3 C8 H8B 113.0
C6 C8 H8B 113.0
H8A C8 H8B 110.4
C10 C9 C16 126.7(8)
C10 C9 Pt1 74.3(4)
C16 C9 Pt1 105.9(5)
C10 C9 H9 113.9
C16 C9 H9 113.9
Pt1 C9 H9 113.9
C9 C10 C11 124.9(7)
C9 C10 Pt1 71.0(4)
C11 C10 Pt1 110.8(5)
C9 C10 H10 114.1
C11 C10 H10 114.1
Pt1 C10 H10 114.1
C10 C11 C12 115.3(6)
C10 C11 H11A 108.4
C12 C11 H11A 108.4
C10 C11 H11B 108.4
C12 C11 H11B 108.4
H11A C11 H11B 107.5
C13 C12 C11 115.3(7)
C13 C12 H12A 108.4
C11 C12 H12A 108.4
C13 C12 H12B 108.4
C11 C12 H12B 108.4
H12A C12 H12B 107.5
C14 C13 C12 126.0(7)
C14 C13 Pt1 73.1(4)
C12 C13 Pt1 108.3(5)
C14 C13 H13 113.9
C12 C13 H13 113.9
Pt1 C13 H13 113.9
C13 C14 C15 124.7(7)
C13 C14 Pt1 71.8(4)
C15 C14 Pt1 110.1(5)
C13 C14 H14 114.1
C15 C14 H14 114.1
Pt1 C14 H14 114.1
C14 C15 C16 114.7(6)
C14 C15 H15A 108.6
C16 C15 H15A 108.6
C14 C15 H15B 108.6
C16 C15 H15B 108.6
H15A C15 H15B 107.6
C9 C16 C15 115.9(7)
C9 C16 H16A 108.3
C15 C16 H16A 108.3
C9 C16 H16B 108.3
C15 C16 H16B 108.3
H16A C16 H16B 107.4

loop_
_geom_bond_atom_site_label_1
_geom_bond_atom_site_label_2
_geom_bond_distance
Pt1 C1 2.005(7)
Pt1 C7 2.063(8)
Pt1 C13 2.259(7)
Pt1 C9 2.262(7)
Pt1 C14 2.275(6)
Pt1 C10 2.303(7)
O1 C1 1.215(9)
O2 C1 1.364(9)
O2 C2 1.450(9)
C2 C3 1.520(10)
C2 C7 1.542(10)
C2 H2 1.0000
C3 C4 1.523(11)
C3 C8 1.523(10)
C3 H3 1.0000
C4 C5 1.559(10)
C4 H4A 0.9900
C4 H4B 0.9900
C5 C6 1.546(10)
C5 H5A 0.9900
C5 H5B 0.9900
C6 C8 1.534(11)
C6 C7 1.540(10)
C6 H6 1.0000
C7 H7 1.0000
C8 H8A 0.9900
C8 H8B 0.9900
C9 C10 1.365(11)
C9 C16 1.483(11)
C9 H9 1.0000
C10 C11 1.497(11)
C10 H10 1.0000
C11 C12 1.525(11)
C11 H11A 0.9900
C11 H11B 0.9900
C12 C13 1.501(10)
C12 H12A 0.9900
C12 H12B 0.9900
C13 C14 1.366(11)
C13 H13 1.0000
C14 C15 1.500(10)
C14 H14 1.0000
C15 C16 1.535(12)
C15 H15A 0.9900
C15 H15B 0.9900
C16 H16A 0.9900
C16 H16B 0.9900

loop_
_geom_torsion_atom_site_label_1
_geom_torsion_atom_site_label_2
_geom_torsion_atom_site_label_3
_geom_torsion_atom_site_label_4
_geom_torsion
C2 O2 C1 O1 178.1(7)
C2 O2 C1 Pt1 -6.2(8)
C7 Pt1 C1 O1 -176.6(8)
C13 Pt1 C1 O1 -11.7(8)
C9 Pt1 C1 O1 101.0(10)
C14 Pt1 C1 O1 23.5(8)
C10 Pt1 C1 O1 -74.5(15)
C7 Pt1 C1 O2 8.3(6)
C13 Pt1 C1 O2 173.2(6)
C9 Pt1 C1 O2 -74.1(10)
C14 Pt1 C1 O2 -151.6(6)
C10 Pt1 C1 O2 110.4(13)
C1 O2 C2 C3 -116.1(7)
C1 O2 C2 C7 -1.0(9)
O2 C2 C3 C4 -168.3(6)
C7 C2 C3 C4 70.9(7)
O2 C2 C3 C8 83.7(7)
C7 C2 C3 C8 -37.2(7)
C2 C3 C4 C5 -73.0(8)
C8 C3 C4 C5 34.1(8)
C3 C4 C5 C6 1.8(8)
C4 C5 C6 C8 -36.6(7)
C4 C5 C6 C7 70.2(8)
C8 C6 C7 C2 33.6(7)
C5 C6 C7 C2 -72.9(7)
C8 C6 C7 Pt1 -86.6(6)
C5 C6 C7 Pt1 166.9(5)
O2 C2 C7 C6 -116.8(7)
C3 C2 C7 C6 1.9(8)
O2 C2 C7 Pt1 7.3(8)
C3 C2 C7 Pt1 126.1(5)
C1 Pt1 C7 C6 107.8(6)
C13 Pt1 C7 C6 26.5(13)
C9 Pt1 C7 C6 -94.4(6)
C14 Pt1 C7 C6 -167.4(6)
C10 Pt1 C7 C6 -59.8(6)
C1 Pt1 C7 C2 -8.1(5)
C13 Pt1 C7 C2 -89.4(11)
C9 Pt1 C7 C2 149.7(5)
C14 Pt1 C7 C2 76.8(10)
C10 Pt1 C7 C2 -175.7(5)
C2 C3 C8 C6 56.3(6)
C4 C3 C8 C6 -55.5(6)
C7 C6 C8 C3 -55.0(7)
C5 C6 C8 C3 56.1(6)
C1 Pt1 C9 C10 -178.3(7)
C7 Pt1 C9 C10 101.7(5)
C13 Pt1 C9 C10 -65.2(5)
C14 Pt1 C9 C10 -97.8(5)
C1 Pt1 C9 C16 -53.9(10)
C7 Pt1 C9 C16 -133.8(6)
C13 Pt1 C9 C16 59.2(6)
C14 Pt1 C9 C16 26.6(6)
C10 Pt1 C9 C16 124.4(8)
C16 C9 C10 C11 4.2(12)
Pt1 C9 C10 C11 102.6(7)
C16 C9 C10 Pt1 -98.4(7)
C1 Pt1 C10 C9 177.0(12)
C7 Pt1 C10 C9 -82.8(5)
C13 Pt1 C10 C9 112.6(5)
C14 Pt1 C10 C9 78.0(5)
C1 Pt1 C10 C11 56.0(15)
C7 Pt1 C10 C11 156.1(6)
C13 Pt1 C10 C11 -8.4(6)
C9 Pt1 C10 C11 -121.0(8)
C14 Pt1 C10 C11 -43.1(6)
C9 C10 C11 C12 -89.8(10)
Pt1 C10 C11 C12 -9.1(9)
C10 C11 C12 C13 32.0(11)
C11 C12 C13 C14 44.6(11)
C11 C12 C13 Pt1 -37.5(8)
C1 Pt1 C13 C14 92.2(5)
C7 Pt1 C13 C14 171.8(9)
C9 Pt1 C13 C14 -67.3(5)
C10 Pt1 C13 C14 -99.1(5)
C1 Pt1 C13 C12 -144.7(5)
C7 Pt1 C13 C12 -65.1(12)
C9 Pt1 C13 C12 55.9(5)
C14 Pt1 C13 C12 123.1(7)
C10 Pt1 C13 C12 24.0(5)
C12 C13 C14 C15 1.7(12)
Pt1 C13 C14 C15 102.3(7)
C12 C13 C14 Pt1 -100.6(7)
C1 Pt1 C14 C13 -91.3(5)
C7 Pt1 C14 C13 -173.7(7)
C9 Pt1 C14 C13 110.8(5)
C10 Pt1 C14 C13 76.3(5)
C1 Pt1 C14 C15 147.5(6)
C7 Pt1 C14 C15 65.1(10)
C13 Pt1 C14 C15 -121.2(8)
C9 Pt1 C14 C15 -10.4(6)
C10 Pt1 C14 C15 -44.9(6)
C13 C14 C15 C16 -89.4(10)
Pt1 C14 C15 C16 -8.0(9)
C10 C9 C16 C15 41.4(11)
Pt1 C9 C16 C15 -40.6(9)
C14 C15 C16 C9 34.2(11)
